data_7207875
loop_
_publ_author_name
'Wang, Yong-Tao'
'Tang, Gui-Mei'
'Wan, Wen-Zhu'
'Wu, Yue'
'Tian, Ting-Cui'
'Wang, Jin-Hua'
'He, Chao'
'Long, Xi-Fa'
'Wang, Jun-Jie'
'Ng, Seik Weng'

_publ_section_title
;
 New homochiral ferroelectric supramolecular networks of complexes
 constructed by chiral S-naproxen ligand
;
_journal_issue 10
_journal_name_full CrystEngComm
_journal_page_first 3802
_journal_paper_doi 10.1039/c2ce25138h
_journal_volume 14
_journal_year 2012
_chemical_absolute_configuration rm
_chemical_formula_moiety 'C28 H32 Cu O9, H2 O'
_chemical_formula_sum 'C28 H34 Cu O10'
_chemical_formula_weight 594.10
_chemical_name_systematic
;
?
;
_space_group_IT_number 5
_symmetry_cell_setting monoclinic
_symmetry_space_group_name_Hall 'C 2y'
_symmetry_space_group_name_H-M 'C 1 2 1'
_atom_sites_solution_hydrogens geom
_atom_sites_solution_primary direct
_atom_sites_solution_secondary difmap
_audit_creation_method SHELXL-97
_cell_angle_alpha 90.00
_cell_angle_beta 94.318(2)
_cell_angle_gamma 90.00
_cell_formula_units_Z 2
_cell_length_a 38.6025(14)
_cell_length_b 5.7352(2)
_cell_length_c 6.3225(3)
_cell_measurement_reflns_used 5819
_cell_measurement_temperature 295(2)
_cell_measurement_theta_max 27.83
_cell_measurement_theta_min 3.18
_cell_volume 1395.78(10)
_computing_cell_refinement 'Bruker SAINT'
_computing_data_collection 'Bruker APEX2'
_computing_data_reduction 'Bruker SAINT'
_computing_molecular_graphics 'Bruker SHELXTL'
_computing_publication_material 'Bruker SHELXTL'
_computing_structure_refinement 'SHELXL-97 (Sheldrick, 1997)'
_computing_structure_solution 'SHELXS-97 (Sheldrick, 1990)'
_diffrn_ambient_temperature 295(2)
_diffrn_measured_fraction_theta_full 0.996
_diffrn_measured_fraction_theta_max 0.996
_diffrn_measurement_device_type 'Bruker APEX-II CCD'
_diffrn_measurement_method '\f and \w scans'
_diffrn_radiation_monochromator graphite
_diffrn_radiation_source 'fine-focus sealed tube'
_diffrn_radiation_type MoK\a
_diffrn_radiation_wavelength 0.71073
_diffrn_reflns_av_R_equivalents 0.0314
_diffrn_reflns_av_sigmaI/netI 0.0377
_diffrn_reflns_limit_h_max 50
_diffrn_reflns_limit_h_min -50
_diffrn_reflns_limit_k_max 7
_diffrn_reflns_limit_k_min -7
_diffrn_reflns_limit_l_max 8
_diffrn_reflns_limit_l_min -8
_diffrn_reflns_number 12279
_diffrn_reflns_theta_full 28.22
_diffrn_reflns_theta_max 28.22
_diffrn_reflns_theta_min 2.12
_diffrn_standards_number 0
_exptl_absorpt_coefficient_mu 0.838
_exptl_absorpt_correction_T_max 0.920
_exptl_absorpt_correction_T_min 0.904
_exptl_absorpt_correction_type multi-scan
_exptl_absorpt_process_details SADABS(Sheldrick,1996)
_exptl_crystal_colour blue
_exptl_crystal_density_diffrn 1.414
_exptl_crystal_density_meas ?
_exptl_crystal_density_method 'not measured'
_exptl_crystal_description platelet
_exptl_crystal_F_000 622
_exptl_crystal_size_max 0.20
_exptl_crystal_size_mid 0.10
_exptl_crystal_size_min 0.10
_refine_diff_density_max 0.632
_refine_diff_density_min -0.567
_refine_diff_density_rms 0.075
_refine_ls_abs_structure_details 'Flack H D (1983), Acta Cryst. A39, 876-881'
_refine_ls_abs_structure_Flack 0.058(18)
_refine_ls_extinction_method none
_refine_ls_goodness_of_fit_ref 1.060
_refine_ls_hydrogen_treatment constr
_refine_ls_matrix_type full
_refine_ls_number_parameters 162
_refine_ls_number_reflns 3441
_refine_ls_number_restraints 19
_refine_ls_restrained_S_all 1.085
_refine_ls_R_factor_all 0.0548
_refine_ls_R_factor_gt 0.0498
_refine_ls_shift/su_max 0.001
_refine_ls_shift/su_mean 0.000
_refine_ls_structure_factor_coef Fsqd
_refine_ls_weighting_details 'calc w=1/[\s^2^(Fo^2^)+(0.0798P)^2^+1.0592P] where P=(Fo^2^+2Fc^2^)/3'
_refine_ls_weighting_scheme calc
_refine_ls_wR_factor_gt 0.1310
_refine_ls_wR_factor_ref 0.1352
_reflns_number_gt 3143
_reflns_number_total 3441
_reflns_threshold_expression >2sigma(I)
_cod_data_source_file c2ce25138h.txt
_cod_data_source_block compound_2
_cod_depositor_comments
;
The following automatic conversions were performed:

'_symmetry_cell_setting' value 'Monoclinic' changed to 'monoclinic'
according to /home/saulius/struct/CIF-dictionaries/cif_core.dic
dictionary named 'cif_core.dic' version 2.4.1 from
2010-06-29.

'_exptl_absorpt_correction_type' value 'Multi-scan'
changed to 'multi-scan' according to
/home/saulius/struct/CIF-dictionaries/cif_core.dic dictionary named
'cif_core.dic' version 2.4.1 from 2010-06-29.

Automatic conversion script
Id: cif_fix_values 1715 2011-07-08 13:25:40Z adriana 

The following automatic conversions were performed:

'_exptl_crystal_density_meas' value 'none' was changed to '?' - the
value is perceived as not measured.

Automatic conversion script
Id: cif_fix_values 3008 2015-01-20 13:52:24Z robertas 
;
_cod_original_cell_volume 1395.79(10)
_cod_original_sg_symbol_H-M C2
_cod_database_code 7207875

loop_
_symmetry_equiv_pos_as_xyz
'x, y, z'
'-x, y, -z'
'x+1/2, y+1/2, z'
'-x+1/2, y+1/2, -z'

loop_
_atom_site_label
_atom_site_type_symbol
_atom_site_fract_x
_atom_site_fract_y
_atom_site_fract_z
_atom_site_U_iso_or_equiv
_atom_site_adp_type
_atom_site_occupancy
_atom_site_symmetry_multiplicity
_atom_site_calc_flag
_atom_site_refinement_flags
_atom_site_disorder_assembly
_atom_site_disorder_group
Cu1 Cu 0.5000 0.49729(6) 0.5000 0.04354(17) Uani 1 2 d S . .
O1 O 0.53984(5) 0.4945(7) 0.3251(4) 0.0510(5) Uani 1 1 d . A .
O2 O 0.55456(8) 0.8660(5) 0.3975(6) 0.0659(8) Uani 1 1 d . A .
O3 O 0.72338(7) 0.4668(5) 1.2776(4) 0.0503(6) Uani 1 1 d . . .
O1W O 0.49338(13) 0.0986(9) 0.4036(8) 0.0467(10) Uani 0.50 1 d PU A -1
H1WA H 0.5037 -0.0062 0.4797 0.056 Uiso 0.50 1 d PR A -1
H1WB H 0.4807 0.0607 0.2932 0.056 Uiso 0.50 1 d PR A -1
O2W O 0.53065(10) 0.5427(16) 0.7626(6) 0.125(2) Uani 1 1 d U A .
H2WA H 0.5398 0.4259 0.8282 0.150 Uiso 1 1 d R . .
H2WB H 0.5346 0.6797 0.8098 0.150 Uiso 1 1 d R . .
O3W O 0.5044(4) 1.0437(18) 0.0451(13) 0.106(3) Uani 0.50 1 d PU B -1
H3WA H 0.5181 1.0113 -0.0500 0.127 Uiso 0.50 1 d PR B -1
H3WB H 0.5125 1.0767 0.1703 0.127 Uiso 0.50 1 d PR B -1
C1 C 0.56038(8) 0.6693(6) 0.3270(5) 0.0391(6) Uani 1 1 d . . .
C2 C 0.59612(8) 0.6176(6) 0.2446(5) 0.0357(6) Uani 1 1 d . A .
H2 H 0.5936 0.4823 0.1501 0.043 Uiso 1 1 calc R . .
C3 C 0.60890(9) 0.8208(7) 0.1175(6) 0.0462(7) Uani 1 1 d . . .
H3A H 0.5925 0.8518 -0.0008 0.069 Uiso 1 1 calc R A .
H3B H 0.6310 0.7824 0.0668 0.069 Uiso 1 1 calc R . .
H3C H 0.6113 0.9565 0.2063 0.069 Uiso 1 1 calc R . .
C4 C 0.64728(4) 0.6884(2) 0.5249(2) 0.0354(6) Uani 1 1 d G A .
H4 H 0.6526 0.8252 0.4553 0.042 Uiso 1 1 calc R . .
C5 C 0.62045(4) 0.5464(3) 0.4416(2) 0.0345(6) Uani 1 1 d G . .
C6 C 0.61248(4) 0.3419(3) 0.5456(3) 0.0393(7) Uani 1 1 d G A .
H6 H 0.5945 0.2469 0.4898 0.047 Uiso 1 1 calc R . .
C7 C 0.63135(4) 0.2796(2) 0.7330(3) 0.0406(7) Uani 1 1 d G . .
H7 H 0.6260 0.1428 0.8026 0.049 Uiso 1 1 calc R A .
C8 C 0.65817(3) 0.4216(2) 0.81636(19) 0.0347(6) Uani 1 1 d G A .
C9 C 0.66614(3) 0.62606(19) 0.71235(19) 0.0351(6) Uani 1 1 d G . .
C10 C 0.69297(4) 0.7681(3) 0.7957(3) 0.0438(7) Uani 1 1 d G A .
H10 H 0.6983 0.9049 0.7261 0.053 Uiso 1 1 calc R . .
C11 C 0.71183(4) 0.7058(3) 0.9831(3) 0.0456(7) Uani 1 1 d G . .
H11 H 0.7298 0.8008 1.0389 0.055 Uiso 1 1 calc R A .
C12 C 0.70387(4) 0.5013(3) 1.0871(2) 0.0411(6) Uani 1 1 d G A .
C13 C 0.67704(4) 0.3593(3) 1.0038(2) 0.0411(7) Uani 1 1 d G . .
H13 H 0.6717 0.2225 1.0734 0.049 Uiso 1 1 calc R A .
C14 C 0.71645(12) 0.2647(8) 1.3964(6) 0.0563(9) Uani 1 1 d . . .
H14A H 0.7316 0.2613 1.5237 0.084 Uiso 1 1 calc R . .
H14B H 0.7203 0.1283 1.3133 0.084 Uiso 1 1 calc R . .
H14C H 0.6927 0.2677 1.4326 0.084 Uiso 1 1 calc R . .

loop_
_atom_site_aniso_label
_atom_site_aniso_U_11
_atom_site_aniso_U_22
_atom_site_aniso_U_33
_atom_site_aniso_U_23
_atom_site_aniso_U_13
_atom_site_aniso_U_12
Cu1 0.0295(2) 0.0401(3) 0.0612(3) 0.000 0.00476(19) 0.000
O1 0.0364(10) 0.0517(12) 0.0658(13) 0.0007(17) 0.0104(9) -0.0113(16)
O2 0.0457(15) 0.0475(15) 0.108(2) -0.0030(15) 0.0274(15) 0.0031(12)
O3 0.0494(12) 0.0542(17) 0.0456(11) 0.0034(12) -0.0063(9) 0.0013(13)
O1W 0.046(2) 0.038(2) 0.057(2) 0.010(2) 0.010(2) 0.0013(19)
O2W 0.061(2) 0.222(7) 0.092(2) 0.026(4) 0.0003(17) -0.022(4)
O3W 0.133(7) 0.115(7) 0.069(6) 0.002(4) -0.003(6) 0.005(6)
C1 0.0319(14) 0.0402(15) 0.0452(16) 0.0055(12) 0.0034(12) 0.0017(12)
C2 0.0335(14) 0.0380(15) 0.0361(14) 0.0021(12) 0.0061(11) -0.0025(12)
C3 0.0426(17) 0.0496(18) 0.0473(17) 0.0102(14) 0.0096(14) -0.0029(15)
C4 0.0368(15) 0.0291(13) 0.0416(14) 0.0023(11) 0.0113(12) -0.0038(11)
C5 0.0333(13) 0.0314(16) 0.0397(13) -0.0016(10) 0.0086(10) 0.0036(10)
C6 0.0372(15) 0.0303(13) 0.0507(17) -0.0045(13) 0.0049(13) -0.0055(11)
C7 0.0436(17) 0.0294(13) 0.0489(17) 0.0074(12) 0.0049(13) -0.0057(12)
C8 0.0385(15) 0.0272(11) 0.0396(14) -0.0024(10) 0.0109(12) -0.0001(10)
C9 0.0360(14) 0.0306(13) 0.0398(14) 0.0004(11) 0.0092(11) -0.0026(11)
C10 0.0448(17) 0.0370(15) 0.0502(17) 0.0036(13) 0.0083(14) -0.0090(13)
C11 0.0387(16) 0.0456(17) 0.0522(18) -0.0021(14) 0.0020(14) -0.0071(14)
C12 0.0363(12) 0.0431(13) 0.0445(13) -0.0066(18) 0.0054(10) 0.003(2)
C13 0.0428(16) 0.0345(15) 0.0467(16) 0.0038(12) 0.0071(13) 0.0008(12)
C14 0.062(2) 0.062(2) 0.0446(18) 0.0053(16) -0.0015(17) 0.0111(19)

loop_
_atom_type_symbol
_atom_type_description
_atom_type_scat_dispersion_real
_atom_type_scat_dispersion_imag
_atom_type_scat_source
C C 0.0033 0.0016 'International Tables Vol C Tables 4.2.6.8 and 6.1.1.4'
H H 0.0000 0.0000 'International Tables Vol C Tables 4.2.6.8 and 6.1.1.4'
O O 0.0106 0.0060 'International Tables Vol C Tables 4.2.6.8 and 6.1.1.4'
Cu Cu 0.3201 1.2651 'International Tables Vol C Tables 4.2.6.8 and 6.1.1.4'

loop_
_geom_angle_atom_site_label_1
_geom_angle_atom_site_label_2
_geom_angle_atom_site_label_3
_geom_angle
_geom_angle_site_symmetry_1
_geom_angle_site_symmetry_3
O1 Cu1 O1 179.1(2) . 2_656
O1 Cu1 O2W 91.69(14) . .
O1 Cu1 O2W 88.43(14) 2_656 .
O1 Cu1 O2W 88.43(14) . 2_656
O1 Cu1 O2W 91.69(14) 2_656 2_656
O2W Cu1 O2W 164.9(5) . 2_656
O1 Cu1 O1W 85.48(16) . .
O1 Cu1 O1W 93.62(16) 2_656 .
O2W Cu1 O1W 112.8(3) . .
O2W Cu1 O1W 82.3(3) 2_656 .
O1 Cu1 O1W 93.62(16) . 2_656
O1 Cu1 O1W 85.48(16) 2_656 2_656
O2W Cu1 O1W 82.3(3) . 2_656
O2W Cu1 O1W 112.8(3) 2_656 2_656
O1W Cu1 O1W 31.4(2) . 2_656
C1 O1 Cu1 120.1(3) . .
C12 O3 C14 117.8(3) . .
Cu1 O1W H1WA 119.9 . .
Cu1 O1W H1WB 120.1 . .
H1WA O1W H1WB 120.0 . .
Cu1 O2W H2WA 120.3 . .
Cu1 O2W H2WB 119.7 . .
H2WA O2W H2WB 120.0 . .
H3WA O3W H3WB 120.3 . .
O2 C1 O1 126.0(3) . .
O2 C1 C2 119.2(3) . .
O1 C1 C2 114.7(3) . .
C3 C2 C1 111.5(3) . .
C3 C2 C5 115.1(2) . .
C1 C2 C5 106.4(2) . .
C3 C2 H2 107.9 . .
C1 C2 H2 107.9 . .
C5 C2 H2 107.9 . .
C2 C3 H3A 109.5 . .
C2 C3 H3B 109.5 . .
H3A C3 H3B 109.5 . .
C2 C3 H3C 109.5 . .
H3A C3 H3C 109.5 . .
H3B C3 H3C 109.5 . .
C5 C4 C9 120.0 . .
C5 C4 H4 120.0 . .
C9 C4 H4 120.0 . .
C6 C5 C4 120.0 . .
C6 C5 C2 117.28(14) . .
C4 C5 C2 122.47(14) . .
C5 C6 C7 120.0 . .
C5 C6 H6 120.0 . .
C7 C6 H6 120.0 . .
C8 C7 C6 120.0 . .
C8 C7 H7 120.0 . .
C6 C7 H7 120.0 . .
C7 C8 C9 120.0 . .
C7 C8 C13 120.0 . .
C9 C8 C13 120.0 . .
C10 C9 C8 120.0 . .
C10 C9 C4 120.0 . .
C8 C9 C4 120.0 . .
C11 C10 C9 120.0 . .
C11 C10 H10 120.0 . .
C9 C10 H10 120.0 . .
C10 C11 C12 120.0 . .
C10 C11 H11 120.0 . .
C12 C11 H11 120.0 . .
O3 C12 C11 114.00(16) . .
O3 C12 C13 125.91(16) . .
C11 C12 C13 120.0 . .
C12 C13 C8 120.0 . .
C12 C13 H13 120.0 . .
C8 C13 H13 120.0 . .
O3 C14 H14A 109.5 . .
O3 C14 H14B 109.5 . .
H14A C14 H14B 109.5 . .
O3 C14 H14C 109.5 . .
H14A C14 H14C 109.5 . .
H14B C14 H14C 109.5 . .

loop_
_geom_bond_atom_site_label_1
_geom_bond_atom_site_label_2
_geom_bond_distance
_geom_bond_site_symmetry_2
Cu1 O1 1.961(2) .
Cu1 O1 1.961(2) 2_656
Cu1 O2W 1.982(4) .
Cu1 O2W 1.982(4) 2_656
Cu1 O1W 2.375(5) .
Cu1 O1W 2.375(5) 2_656
O1 C1 1.278(5) .
O2 C1 1.240(5) .
O3 C12 1.386(2) .
O3 C14 1.417(5) .
O1W H1WA 0.8500 .
O1W H1WB 0.8501 .
O2W H2WA 0.8500 .
O2W H2WB 0.8500 .
O3W H3WA 0.8500 .
O3W H3WB 0.8499 .
C1 C2 1.540(4) .
C2 C3 1.518(4) .
C2 C5 1.557(3) .
C2 H2 0.9800 .
C3 H3A 0.9600 .
C3 H3B 0.9600 .
C3 H3C 0.9600 .
C4 C5 1.3900 .
C4 C9 1.3900 .
C4 H4 0.9300 .
C5 C6 1.3900 .
C6 C7 1.3900 .
C6 H6 0.9300 .
C7 C8 1.3900 .
C7 H7 0.9300 .
C8 C9 1.3900 .
C8 C13 1.3900 .
C9 C10 1.3900 .
C10 C11 1.3900 .
C10 H10 0.9300 .
C11 C12 1.3900 .
C11 H11 0.9300 .
C12 C13 1.3900 .
C13 H13 0.9300 .
C14 H14A 0.9600 .
C14 H14B 0.9600 .
C14 H14C 0.9600 .
